data_7153086
loop_
_publ_author_name
'Chen, Zhengwang'
'Ye, Dongnai'
'Xu, Guohai'
'Ye, Min'
'Liu, Liangxian'

_publ_section_title
;
 Highly efficient synthesis of 2,5-disubstituted pyrazines from
 (Z)-\b-haloenol acetates.
;
_journal_issue 39
_journal_name_full 'Organic &amp; biomolecular chemistry'
_journal_page_first 6699
_journal_page_last 6702
_journal_paper_doi 10.1039/c3ob41164h
_journal_volume 11
_journal_year 2013
_chemical_formula_moiety 'C16 H10 F2 N2'
_chemical_formula_sum 'C16 H10 F2 N2'
_chemical_formula_weight 268.26
_chemical_name_systematic
; 
 ? 
;
_space_group_IT_number 14
_symmetry_cell_setting monoclinic
_symmetry_space_group_name_Hall '-P 2ybc'
_symmetry_space_group_name_H-M 'P 1 21/c 1'
_atom_sites_solution_hydrogens geom
_atom_sites_solution_primary direct
_atom_sites_solution_secondary difmap
_audit_creation_method SHELXL-97
_cell_angle_alpha 90.00
_cell_angle_beta 90.41(3)
_cell_angle_gamma 90.00
_cell_formula_units_Z 2
_cell_length_a 3.8013(7)
_cell_length_b 11.882(3)
_cell_length_c 13.310(4)
_cell_measurement_reflns_used 2895
_cell_measurement_temperature 293(2)
_cell_measurement_theta_max 27.89
_cell_measurement_theta_min 2.35
_cell_volume 601.2(3)
_computing_cell_refinement RAPID-AUTO
_computing_data_collection 'RAPID-AUTO (Rigaku, 1998)'
_computing_data_reduction 'CrystalStructure (Rigaku/MSC, 2002)'
_computing_molecular_graphics 'ORTEPII (Johnson, 1976)'
_computing_publication_material SHELXL97
_computing_structure_refinement 'SHELXL-97 (Sheldrick, 2008)'
_computing_structure_solution 'SHELXS-97 (Sheldrick, 2008)'
_diffrn_ambient_temperature 293(2)
_diffrn_measured_fraction_theta_full 0.993
_diffrn_measured_fraction_theta_max 0.993
_diffrn_measurement_device_type 'Rigaku/MSC Mercury CCD'
_diffrn_measurement_method \w
_diffrn_radiation_monochromator graphite
_diffrn_radiation_source 'fine-focus sealed tube'
_diffrn_radiation_type MoK\a
_diffrn_radiation_wavelength 0.71073
_diffrn_reflns_av_R_equivalents 0.0872
_diffrn_reflns_av_sigmaI/netI 0.0624
_diffrn_reflns_limit_h_max 4
_diffrn_reflns_limit_h_min -4
_diffrn_reflns_limit_k_max 14
_diffrn_reflns_limit_k_min -14
_diffrn_reflns_limit_l_max 15
_diffrn_reflns_limit_l_min -15
_diffrn_reflns_number 4620
_diffrn_reflns_theta_full 25.20
_diffrn_reflns_theta_max 25.20
_diffrn_reflns_theta_min 3.06
_diffrn_standards_number 0
_exptl_absorpt_coefficient_mu 0.111
_exptl_absorpt_correction_T_max 0.988
_exptl_absorpt_correction_T_min 0.975
_exptl_absorpt_correction_type multi-scan
_exptl_absorpt_process_details '(Jacobson, 1998)'
_exptl_crystal_colour colorless
_exptl_crystal_density_diffrn 1.482
_exptl_crystal_density_method 'not measured'
_exptl_crystal_description block
_exptl_crystal_F_000 276
_exptl_crystal_size_max 0.30
_exptl_crystal_size_mid 0.26
_exptl_crystal_size_min 0.22
_refine_diff_density_max 0.177
_refine_diff_density_min -0.223
_refine_diff_density_rms 0.055
_refine_ls_extinction_method none
_refine_ls_goodness_of_fit_ref 0.986
_refine_ls_hydrogen_treatment constr
_refine_ls_matrix_type full
_refine_ls_number_parameters 91
_refine_ls_number_reflns 1078
_refine_ls_number_restraints 0
_refine_ls_restrained_S_all 0.986
_refine_ls_R_factor_all 0.1215
_refine_ls_R_factor_gt 0.0599
_refine_ls_shift/su_max 0.000
_refine_ls_shift/su_mean 0.000
_refine_ls_structure_factor_coef Fsqd
_refine_ls_weighting_details 'calc w=1/[\s^2^(Fo^2^)+(0.0348P)^2^+0.6216P] where P=(Fo^2^+2Fc^2^)/3'
_refine_ls_weighting_scheme calc
_refine_ls_wR_factor_gt 0.1097
_refine_ls_wR_factor_ref 0.1392
_reflns_number_gt 602
_reflns_number_total 1078
_reflns_threshold_expression >2sigma(I)
_cod_data_source_file c3ob41164h.txt
_cod_data_source_block 2
_cod_depositor_comments
;
The following automatic conversions were performed:

'_symmetry_cell_setting' value 'Monoclinic' changed to 'monoclinic'
according to /home/saulius/struct/CIF-dictionaries/cif_core.dic
dictionary named 'cif_core.dic' version 2.4.2 from 2011-04-26.

Automatic conversion script
Id: cif_fix_values 1891 2012-01-12 08:04:46Z andrius 
;
_cod_original_sg_symbol_H-M 'P 21/c '
_cod_database_code 7153086

loop_
_symmetry_equiv_pos_as_xyz
'x, y, z'
'-x, y+1/2, -z+1/2'
'-x, -y, -z'
'x, -y-1/2, z-1/2'

loop_
_atom_site_label
_atom_site_type_symbol
_atom_site_fract_x
_atom_site_fract_y
_atom_site_fract_z
_atom_site_U_iso_or_equiv
_atom_site_adp_type
_atom_site_occupancy
_atom_site_symmetry_multiplicity
_atom_site_calc_flag
_atom_site_refinement_flags
F1 F 0.1607(7) 0.24638(18) 0.14787(16) 0.0743(8) Uani 1 1 d .
N1 N 0.3570(8) 0.5727(2) 0.0704(2) 0.0504(8) Uani 1 1 d .
C1 C 0.3235(9) 0.4298(3) 0.1959(2) 0.0456(9) Uani 1 1 d .
C2 C 0.2062(10) 0.3245(3) 0.2218(3) 0.0525(9) Uani 1 1 d .
C3 C 0.1234(10) 0.2924(3) 0.3176(3) 0.0625(11) Uani 1 1 d .
H3 H 0.0435 0.2200 0.3312 0.075 Uiso 1 1 calc R
C4 C 0.1620(11) 0.3698(4) 0.3924(3) 0.0688(12) Uani 1 1 d .
H4 H 0.1096 0.3502 0.4582 0.083 Uiso 1 1 calc R
C5 C 0.2778(10) 0.4764(4) 0.3711(3) 0.0659(11) Uani 1 1 d .
H5 H 0.3043 0.5287 0.4226 0.079 Uiso 1 1 calc R
C6 C 0.3554(10) 0.5064(3) 0.2734(3) 0.0559(10) Uani 1 1 d .
H6 H 0.4301 0.5793 0.2596 0.067 Uiso 1 1 calc R
C7 C 0.4118(9) 0.4646(3) 0.0926(2) 0.0443(8) Uani 1 1 d .
C8 C 0.4468(10) 0.6068(3) -0.0214(3) 0.0538(10) Uani 1 1 d .
H8 H 0.4257 0.6826 -0.0374 0.065 Uiso 1 1 d R

loop_
_atom_site_aniso_label
_atom_site_aniso_U_11
_atom_site_aniso_U_22
_atom_site_aniso_U_33
_atom_site_aniso_U_23
_atom_site_aniso_U_13
_atom_site_aniso_U_12
F1 0.1056(19) 0.0503(13) 0.0671(14) 0.0034(11) -0.0004(13) -0.0167(12)
N1 0.0638(19) 0.0411(18) 0.0463(17) 0.0012(14) 0.0038(14) 0.0031(14)
C1 0.049(2) 0.046(2) 0.0416(19) 0.0061(16) 0.0027(16) 0.0029(17)
C2 0.057(2) 0.048(2) 0.052(2) 0.0044(19) -0.0064(18) 0.0014(18)
C3 0.065(3) 0.061(3) 0.061(3) 0.018(2) 0.007(2) 0.002(2)
C4 0.078(3) 0.080(3) 0.049(2) 0.017(2) 0.010(2) 0.012(2)
C5 0.074(3) 0.078(3) 0.046(2) -0.003(2) 0.001(2) 0.008(2)
C6 0.067(3) 0.052(2) 0.049(2) 0.0026(18) -0.0014(18) 0.0035(19)
C7 0.049(2) 0.044(2) 0.0403(19) 0.0004(16) -0.0030(15) 0.0000(16)
C8 0.070(3) 0.039(2) 0.053(2) 0.0063(17) 0.0056(19) 0.0022(18)

loop_
_atom_type_symbol
_atom_type_description
_atom_type_scat_dispersion_real
_atom_type_scat_dispersion_imag
_atom_type_scat_source
C C 0.0033 0.0016 'International Tables Vol C Tables 4.2.6.8 and 6.1.1.4'
H H 0.0000 0.0000 'International Tables Vol C Tables 4.2.6.8 and 6.1.1.4'
F F 0.0171 0.0103 'International Tables Vol C Tables 4.2.6.8 and 6.1.1.4'
N N 0.0061 0.0033 'International Tables Vol C Tables 4.2.6.8 and 6.1.1.4'

loop_
_geom_angle_atom_site_label_1
_geom_angle_atom_site_label_2
_geom_angle_atom_site_label_3
_geom_angle
_geom_angle_site_symmetry_1
_geom_angle_site_symmetry_3
C7 N1 C8 117.1(3) . .
C2 C1 C6 116.1(3) . .
C2 C1 C7 124.5(3) . .
C6 C1 C7 119.4(3) . .
F1 C2 C1 118.6(3) . .
F1 C2 C3 116.9(3) . .
C1 C2 C3 124.4(4) . .
C4 C3 C2 117.9(4) . .
C4 C3 H3 121.1 . .
C2 C3 H3 121.1 . .
C3 C4 C5 120.4(4) . .
C3 C4 H4 119.8 . .
C5 C4 H4 119.8 . .
C4 C5 C6 120.2(4) . .
C4 C5 H5 119.9 . .
C6 C5 H5 119.9 . .
C1 C6 C5 121.0(4) . .
C1 C6 H6 119.5 . .
C5 C6 H6 119.5 . .
N1 C7 C8 119.9(3) . 3_665
N1 C7 C1 116.1(3) . .
C8 C7 C1 123.9(3) 3_665 .
N1 C8 C7 123.0(3) . 3_665
N1 C8 H8 118.9 . .
C7 C8 H8 118.0 3_665 .

loop_
_geom_bond_atom_site_label_1
_geom_bond_atom_site_label_2
_geom_bond_distance
_geom_bond_site_symmetry_2
F1 C2 1.363(4) .
N1 C7 1.334(4) .
N1 C8 1.334(4) .
C1 C2 1.372(5) .
C1 C6 1.381(4) .
C1 C7 1.476(4) .
C2 C3 1.370(5) .
C3 C4 1.362(5) .
C3 H3 0.9300 .
C4 C5 1.372(5) .
C4 H4 0.9300 .
C5 C6 1.383(5) .
C5 H5 0.9300 .
C6 H6 0.9300 .
C7 C8 1.384(4) 3_665
C8 C7 1.384(4) 3_665
C8 H8 0.9294 .
